data_4081211
loop_
_publ_author_name
'Gioria, Estefan\'ia'
'Mart\'inez-Ilarduya, Jes\'us M.'
'Garc\'ia-Cuadrado, Domingo'
'Miguel, Jes\'us A.'
'Genov, Miroslav'
'Espinet, Pablo'

_publ_section_title
;
 Phosphines with Tethered Electron-Withdrawing Olefins as Ligands for
 Efficient Pd-Catalyzed Aryl-Alkyl Coupling
;
_journal_issue 15
_journal_name_full Organometallics
_journal_page_first 4255
_journal_paper_doi 10.1021/om4004303
_journal_volume 32
_journal_year 2013
_chemical_formula_sum 'C32 H28 Cl4 F6 P2 Pd2'
_chemical_formula_weight 943.08
_chemical_name_systematic
; 
 ? 
;
_space_group_IT_number 2
_symmetry_cell_setting triclinic
_symmetry_space_group_name_Hall '-P 1'
_symmetry_space_group_name_H-M 'P -1'
_atom_sites_solution_hydrogens geom
_atom_sites_solution_primary direct
_atom_sites_solution_secondary difmap
_audit_creation_method SHELXL-97
_cell_angle_alpha 92.188(8)
_cell_angle_beta 99.326(13)
_cell_angle_gamma 104.527(9)
_cell_formula_units_Z 1
_cell_length_a 7.4163(11)
_cell_length_b 9.9658(6)
_cell_length_c 12.6465(19)
_cell_measurement_reflns_used 1693
_cell_measurement_temperature 293(2)
_cell_measurement_theta_max 28.5944
_cell_measurement_theta_min 2.1140
_cell_volume 889.8(2)
_computing_cell_refinement
; 
CrysAlisPro, Oxford Diffraction Ltd.,
Version 1.171.33.51 (release 27-10-2009 CrysAlis171 .NET)
(compiled Oct 27 2009,12:04:35) 
;
_computing_data_collection
; 
CrysAlisPro, Oxford Diffraction Ltd.,
Version 1.171.33.51 (release 27-10-2009 CrysAlis171 .NET)
(compiled Oct 27 2009,12:04:35)
;
_computing_data_reduction
; 
CrysAlisPro, Oxford Diffraction Ltd.,
Version 1.171.33.51 (release 27-10-2009 CrysAlis171 .NET)
(compiled Oct 27 2009,12:04:35)
;
_computing_molecular_graphics 'SHELXL-97 (Sheldrick, 2008)'
_computing_publication_material 'SHELXL-97 (Sheldrick, 2008)'
_computing_structure_refinement 'SHELXL-97 (Sheldrick, 2008)'
_computing_structure_solution 'SHELXL-97 (Sheldrick, 2008)'
_diffrn_ambient_temperature 293(2)
_diffrn_detector_area_resol_mean 10.4757
_diffrn_measured_fraction_theta_full 0.999
_diffrn_measured_fraction_theta_max 0.878
_diffrn_measurement_details
;
  1 omega  -11.00  100.00   1.0000   16.2000
omega____ theta____ kappa____ phi______ frames
    -       21.7001   77.0000 -180.0000 111

  2 omega  -19.00   99.00   1.0000   16.2000
omega____ theta____ kappa____ phi______ frames
    -       21.7001   77.0000  -60.0000 118

  3 omega  -13.00  100.00   1.0000   16.2000
omega____ theta____ kappa____ phi______ frames
    -       21.7001   77.0000   60.0000 113

;
_diffrn_measurement_device_type 'SuperNova (Mo) X-ray Source'
_diffrn_measurement_method '\w scans'
_diffrn_orient_matrix_UB_11 -0.0456031000
_diffrn_orient_matrix_UB_12 -0.0054840000
_diffrn_orient_matrix_UB_13 0.0454018000
_diffrn_orient_matrix_UB_21 -0.0136038000
_diffrn_orient_matrix_UB_22 -0.0731617000
_diffrn_orient_matrix_UB_23 -0.0045236000
_diffrn_orient_matrix_UB_31 0.0883956000
_diffrn_orient_matrix_UB_32 0.0077507000
_diffrn_orient_matrix_UB_33 0.0342183000
_diffrn_radiation_monochromator mirror
_diffrn_radiation_source 'fine-focus sealed tube'
_diffrn_radiation_type MoK\a
_diffrn_radiation_wavelength 0.71073
_diffrn_reflns_av_R_equivalents 0.0247
_diffrn_reflns_av_sigmaI/netI 0.0623
_diffrn_reflns_limit_h_max 6
_diffrn_reflns_limit_h_min -9
_diffrn_reflns_limit_k_max 12
_diffrn_reflns_limit_k_min -12
_diffrn_reflns_limit_l_max 16
_diffrn_reflns_limit_l_min -16
_diffrn_reflns_number 5795
_diffrn_reflns_theta_full 26.00
_diffrn_reflns_theta_max 28.66
_diffrn_reflns_theta_min 2.12
_exptl_absorpt_coefficient_mu 1.455
_exptl_absorpt_correction_T_max 0.297
_exptl_absorpt_correction_T_min 0.185
_exptl_absorpt_correction_type analytical
_exptl_absorpt_process_details
; 
CrysAlisPro, Agilent Technologies,
Version 1.171.35.11 (release 16-05-2011 CrysAlis171 .NET)
(compiled May 16 2011,17:55:39)
Analytical numeric absorption correction using a multifaceted crystal
            model based on expressions derived by R.C. Clark & J.S. Reid.
(Clark, R. C. & Reid, J. S. (1995). Acta Cryst. A51, 887-897) 
;
_exptl_crystal_colour ORANGE
_exptl_crystal_density_diffrn 1.760
_exptl_crystal_density_method 'not measured'
_exptl_crystal_description PRISM
_exptl_crystal_F_000 464
_exptl_crystal_size_max 0.2701
_exptl_crystal_size_mid 0.2004
_exptl_crystal_size_min 0.1603
_refine_diff_density_max 0.819
_refine_diff_density_min -0.484
_refine_diff_density_rms 0.100
_refine_ls_extinction_method none
_refine_ls_goodness_of_fit_ref 1.024
_refine_ls_hydrogen_treatment constr
_refine_ls_matrix_type full
_refine_ls_number_parameters 208
_refine_ls_number_reflns 4014
_refine_ls_number_restraints 0
_refine_ls_restrained_S_all 1.024
_refine_ls_R_factor_all 0.1004
_refine_ls_R_factor_gt 0.0546
_refine_ls_shift/su_max 0.000
_refine_ls_shift/su_mean 0.000
_refine_ls_structure_factor_coef Fsqd
_refine_ls_weighting_details 'calc w=1/[\s^2^(Fo^2^)+(0.0663P)^2^+0.2173P] where P=(Fo^2^+2Fc^2^)/3'
_refine_ls_weighting_scheme calc
_refine_ls_wR_factor_gt 0.1224
_refine_ls_wR_factor_ref 0.1540
_reflns_number_gt 2470
_reflns_number_total 4014
_reflns_threshold_expression >2sigma(I)
_cod_data_source_file om4004303_si_002.cif
_cod_data_source_block 12
_cod_database_code 4081211
_cell_oxdiff_length_a 7.4163(11)
_cell_oxdiff_length_b 9.9658(6)
_cell_oxdiff_length_c 12.6465(19)
_cell_oxdiff_angle_alpha 92.188(8)
_cell_oxdiff_angle_beta 99.326(13)
_cell_oxdiff_angle_gamma 104.527(9)
_cell_oxdiff_volume 889.8(2)
_cell_oxdiff_measurement_reflns_used 1693

loop_
_symmetry_equiv_pos_as_xyz
'x, y, z'
'-x, -y, -z'

loop_
_atom_site_label
_atom_site_type_symbol
_atom_site_fract_x
_atom_site_fract_y
_atom_site_fract_z
_atom_site_U_iso_or_equiv
_atom_site_adp_type
_atom_site_occupancy
_atom_site_symmetry_multiplicity
_atom_site_calc_flag
_atom_site_refinement_flags
Pd1 Pd 0.42193(7) 1.01649(4) 0.12133(3) 0.0586(2) Uani 1 1 d .
Cl1 Cl 0.6318(3) 1.15553(15) 0.01637(13) 0.0815(6) Uani 1 1 d .
Cl2 Cl 0.4883(3) 1.19535(18) 0.24941(13) 0.0800(5) Uani 1 1 d .
P1 P 0.2512(2) 0.87771(16) 0.22237(12) 0.0560(4) Uani 1 1 d .
F1 F -0.1599(8) 1.0442(6) 0.4093(4) 0.1235(18) Uani 1 1 d .
F2 F -0.0815(9) 1.3199(6) 0.4354(5) 0.156(3) Uani 1 1 d .
F3 F 0.0801(11) 1.3409(6) 0.3092(7) 0.174(3) Uani 1 1 d .
C1 C 0.1430(10) 0.9603(6) 0.3157(5) 0.0656(17) Uani 1 1 d .
H1A H 0.0739 0.8893 0.3552 0.079 Uiso 1 1 calc R
H1B H 0.2423 1.0232 0.3672 0.079 Uiso 1 1 calc R
C2 C 0.0076(11) 1.0418(8) 0.2628(6) 0.081(2) Uani 1 1 d .
H2A H 0.0710 1.1054 0.2162 0.098 Uiso 1 1 calc R
H2B H -0.1015 0.9776 0.2189 0.098 Uiso 1 1 calc R
C3 C -0.0570(11) 1.1220(8) 0.3448(6) 0.082(2) Uani 1 1 d .
C4 C -0.0248(15) 1.2519(10) 0.3605(9) 0.112(3) Uani 1 1 d .
C11 C 0.4028(9) 0.7882(6) 0.3013(5) 0.0599(16) Uani 1 1 d .
C12 C 0.4222(12) 0.7872(8) 0.4106(5) 0.082(2) Uani 1 1 d .
H12 H 0.3601 0.8378 0.4484 0.098 Uiso 1 1 calc R
C13 C 0.5346(14) 0.7106(9) 0.4652(6) 0.105(3) Uani 1 1 d .
H13 H 0.5473 0.7111 0.5396 0.127 Uiso 1 1 calc R
C14 C 0.6241(13) 0.6367(10) 0.4138(7) 0.103(3) Uani 1 1 d .
H14 H 0.6974 0.5846 0.4512 0.124 Uiso 1 1 calc R
C15 C 0.6068(13) 0.6386(10) 0.3064(7) 0.106(3) Uani 1 1 d .
H15 H 0.6694 0.5876 0.2693 0.127 Uiso 1 1 calc R
C16 C 0.4989(11) 0.7141(8) 0.2511(6) 0.083(2) Uani 1 1 d .
H16 H 0.4910 0.7146 0.1770 0.099 Uiso 1 1 calc R
C21 C 0.0584(8) 0.7441(6) 0.1444(5) 0.0571(15) Uani 1 1 d .
C22 C 0.0208(10) 0.6101(7) 0.1737(6) 0.0724(18) Uani 1 1 d .
H22 H 0.0957 0.5869 0.2328 0.087 Uiso 1 1 calc R
C23 C -0.1298(11) 0.5096(7) 0.1142(7) 0.087(2) Uani 1 1 d .
H23 H -0.1558 0.4184 0.1333 0.104 Uiso 1 1 calc R
C24 C -0.2379(11) 0.5438(8) 0.0294(7) 0.083(2) Uani 1 1 d .
H24 H -0.3380 0.4752 -0.0099 0.100 Uiso 1 1 calc R
C25 C -0.2052(11) 0.6770(9) -0.0011(6) 0.088(2) Uani 1 1 d .
H25 H -0.2813 0.6991 -0.0603 0.105 Uiso 1 1 calc R
C26 C -0.0567(10) 0.7772(8) 0.0580(6) 0.078(2) Uani 1 1 d .
H26 H -0.0336 0.8686 0.0393 0.094 Uiso 1 1 calc R

loop_
_atom_site_aniso_label
_atom_site_aniso_U_11
_atom_site_aniso_U_22
_atom_site_aniso_U_33
_atom_site_aniso_U_23
_atom_site_aniso_U_13
_atom_site_aniso_U_12
Pd1 0.0690(4) 0.0500(3) 0.0516(3) -0.0015(2) 0.0250(2) -0.0022(2)
Cl1 0.1137(15) 0.0504(8) 0.0668(10) -0.0123(7) 0.0480(10) -0.0213(9)
Cl2 0.0928(14) 0.0720(10) 0.0648(10) -0.0150(8) 0.0259(9) -0.0019(9)
P1 0.0614(10) 0.0558(9) 0.0489(8) 0.0028(7) 0.0220(7) 0.0043(7)
F1 0.134(5) 0.137(4) 0.122(4) 0.020(3) 0.074(4) 0.043(4)
F2 0.144(5) 0.153(5) 0.183(6) -0.053(4) 0.021(5) 0.078(5)
F3 0.181(7) 0.096(4) 0.257(8) 0.051(5) 0.062(6) 0.038(4)
C1 0.077(5) 0.065(4) 0.057(4) 0.006(3) 0.027(3) 0.013(3)
C2 0.082(5) 0.095(5) 0.071(4) 0.006(4) 0.023(4) 0.023(4)
C3 0.079(5) 0.086(5) 0.091(5) 0.010(4) 0.024(4) 0.032(4)
C4 0.106(8) 0.087(6) 0.147(9) 0.000(7) 0.020(6) 0.035(6)
C11 0.065(4) 0.060(3) 0.050(3) 0.003(3) 0.017(3) 0.004(3)
C12 0.102(6) 0.091(5) 0.063(4) 0.005(4) 0.031(4) 0.035(5)
C13 0.145(9) 0.116(7) 0.066(5) 0.015(5) 0.022(5) 0.051(7)
C14 0.109(7) 0.124(7) 0.089(6) 0.013(6) 0.009(5) 0.059(6)
C15 0.110(7) 0.142(8) 0.087(6) 0.006(6) 0.029(5) 0.067(7)
C16 0.089(6) 0.113(6) 0.060(4) 0.008(4) 0.027(4) 0.042(5)
C21 0.052(4) 0.060(3) 0.058(4) 0.006(3) 0.022(3) 0.005(3)
C22 0.070(5) 0.061(4) 0.081(5) 0.003(3) 0.020(4) 0.004(3)
C23 0.076(6) 0.060(4) 0.118(7) -0.006(5) 0.034(5) 0.001(4)
C24 0.053(4) 0.084(5) 0.102(6) -0.023(5) 0.019(4) 0.002(4)
C25 0.070(5) 0.100(6) 0.088(5) -0.003(5) 0.001(4) 0.024(5)
C26 0.073(5) 0.080(5) 0.075(5) 0.008(4) 0.014(4) 0.006(4)

loop_
_atom_type_symbol
_atom_type_description
_atom_type_scat_dispersion_real
_atom_type_scat_dispersion_imag
_atom_type_scat_source
C C 0.0033 0.0016 'International Tables Vol C Tables 4.2.6.8 and 6.1.1.4'
H H 0.0000 0.0000 'International Tables Vol C Tables 4.2.6.8 and 6.1.1.4'
F F 0.0171 0.0103 'International Tables Vol C Tables 4.2.6.8 and 6.1.1.4'
P P 0.1023 0.0942 'International Tables Vol C Tables 4.2.6.8 and 6.1.1.4'
Cl Cl 0.1484 0.1585 'International Tables Vol C Tables 4.2.6.8 and 6.1.1.4'
Pd Pd -0.9988 1.0072 'International Tables Vol C Tables 4.2.6.8 and 6.1.1.4'

loop_
_exptl_crystal_face_index_h
_exptl_crystal_face_index_k
_exptl_crystal_face_index_l
_exptl_crystal_face_perp_dist
_exptl_oxdiff_crystal_face_indexfrac_h
_exptl_oxdiff_crystal_face_indexfrac_k
_exptl_oxdiff_crystal_face_indexfrac_l
_exptl_oxdiff_crystal_face_x
_exptl_oxdiff_crystal_face_y
_exptl_oxdiff_crystal_face_z
7 -9 10 0.1028 7.0000 -9.0000 10.0000 0.1842 0.5180 0.8912
2 13 -4 0.1082 2.0000 13.0000 -4.0000 -0.3441 -0.9602 0.1407
-8 6 -9 0.0983 -8.0000 6.0000 -9.0000 -0.0767 -0.2894 -0.9686
-4 -11 2 0.1011 -4.0000 -11.0000 2.0000 0.3335 0.8501 -0.3704
-2 3 17 0.0832 -2.0000 3.0000 17.0000 0.8466 -0.2692 0.4282
7 -5 -14 0.0500 7.0000 -5.0000 -14.0000 -0.9274 0.3339 0.1010
-7 5 14 0.1103 -7.0000 5.0000 14.0000 0.9274 -0.3339 -0.1010
2 12 -6 0.0669 2.0000 12.0000 -6.0000 -0.4294 -0.8780 0.0645

loop_
_geom_angle_atom_site_label_1
_geom_angle_atom_site_label_2
_geom_angle_atom_site_label_3
_geom_angle
_geom_angle_site_symmetry_1
_geom_angle_site_symmetry_3
P1 Pd1 Cl2 90.61(6) . .
P1 Pd1 Cl1 93.53(6) . 2_675
Cl2 Pd1 Cl1 175.85(6) . 2_675
P1 Pd1 Cl1 174.30(7) . .
Cl2 Pd1 Cl1 90.82(6) . .
Cl1 Pd1 Cl1 85.03(5) 2_675 .
Pd1 Cl1 Pd1 94.97(5) 2_675 .
C11 P1 C21 106.3(3) . .
C11 P1 C1 106.8(3) . .
C21 P1 C1 105.0(3) . .
C11 P1 Pd1 108.3(2) . .
C21 P1 Pd1 113.16(19) . .
C1 P1 Pd1 116.6(2) . .
C2 C1 P1 114.4(4) . .
C3 C2 C1 111.5(6) . .
C4 C3 F1 117.2(8) . .
C4 C3 C2 127.8(9) . .
F1 C3 C2 115.0(7) . .
C3 C4 F3 124.6(10) . .
C3 C4 F2 126.3(11) . .
F3 C4 F2 109.0(8) . .
C16 C11 C12 117.2(7) . .
C16 C11 P1 119.4(5) . .
C12 C11 P1 123.4(5) . .
C11 C12 C13 120.0(7) . .
C14 C13 C12 121.6(8) . .
C13 C14 C15 118.5(8) . .
C14 C15 C16 121.0(8) . .
C11 C16 C15 121.7(7) . .
C22 C21 C26 119.4(6) . .
C22 C21 P1 120.2(5) . .
C26 C21 P1 120.3(5) . .
C21 C22 C23 119.5(7) . .
C24 C23 C22 120.0(7) . .
C23 C24 C25 121.9(7) . .
C24 C25 C26 118.3(7) . .
C25 C26 C21 120.9(7) . .

loop_
_geom_bond_atom_site_label_1
_geom_bond_atom_site_label_2
_geom_bond_distance
_geom_bond_site_symmetry_2
Pd1 P1 2.2202(15) .
Pd1 Cl2 2.2636(16) .
Pd1 Cl1 2.3098(15) 2_675
Pd1 Cl1 2.4149(15) .
Cl1 Pd1 2.3098(15) 2_675
P1 C11 1.807(6) .
P1 C21 1.810(6) .
P1 C1 1.811(6) .
F1 C3 1.343(9) .
F2 C4 1.325(10) .
F3 C4 1.294(11) .
C1 C2 1.532(9) .
C2 C3 1.495(9) .
C3 C4 1.257(11) .
C11 C16 1.353(8) .
C11 C12 1.367(8) .
C12 C13 1.388(10) .
C13 C14 1.325(10) .
C14 C15 1.345(10) .
C15 C16 1.362(10) .
C21 C22 1.372(8) .
C21 C26 1.378(9) .
C22 C23 1.388(10) .
C23 C24 1.341(10) .
C24 C25 1.370(10) .
C25 C26 1.376(10) .
